data_7128747
loop_
_publ_author_name
'Fischer, Lukas'
'Wossidlo, Friedrich'
'Frost, Daniel'
'Coles, Nathan T.'
'Steinhauer, Simon'
'Riedel, Sebastian'
'M\"uller, Christian'

_publ_section_title
;
 One-step methylation of aromatic phosphorus heterocycles: synthesis and
 crystallographic characterization of a 1-methyl-phosphininium salt.
;
_journal_issue 75
_journal_name_full 'Chemical communications (Cambridge, England)'
_journal_page_first 9522
_journal_page_last 9525
_journal_paper_doi 10.1039/d1cc03892c
_journal_volume 57
_journal_year 2021
_chemical_formula_moiety 'Al F20 O4 Te4, C18 H40 P Si4'
_chemical_formula_sum 'C18 H40 Al F20 O4 P Si4 Te4'
_chemical_formula_weight 1381.21
_chemical_properties_physical Air-sensitive,Moisture-sensitive
_space_group_crystal_system monoclinic
_space_group_IT_number 9
_space_group_name_Hall 'C -2yc'
_space_group_name_H-M_alt 'C 1 c 1'
_atom_sites_solution_hydrogens geom
_atom_sites_solution_primary dual
_audit_creation_date 2021-01-29
_audit_creation_method
;
Olex2 1.3
(compiled 2020.11.12 svn.r5f609507 for OlexSys, GUI svn.r6226)
;
_audit_update_record
;
2021-02-09 deposited with the CCDC.	2021-08-06 downloaded from the CCDC.
;
_cell_angle_alpha 90
_cell_angle_beta 90.5900(10)
_cell_angle_gamma 90
_cell_formula_units_Z 4
_cell_length_a 12.0027(4)
_cell_length_b 16.9978(5)
_cell_length_c 21.5539(7)
_cell_measurement_reflns_used 9579
_cell_measurement_temperature 100.0
_cell_measurement_theta_max 30.51
_cell_measurement_theta_min 2.27
_cell_volume 4397.2(2)
_computing_cell_refinement 'SAINT V8.40B (?, 2016)'
_computing_data_reduction 'SAINT V8.40B (?, 2016)'
_computing_molecular_graphics 'Olex2 1.3 (Dolomanov et al., 2009)'
_computing_publication_material 'Olex2 1.3 (Dolomanov et al., 2009)'
_computing_structure_refinement 'SHELXL 2018/3 (Sheldrick, 2015)'
_computing_structure_solution 'SHELXT 2018/2 (Sheldrick, 2018)'
_diffrn_ambient_temperature 100.0
_diffrn_measured_fraction_theta_full 0.996
_diffrn_measured_fraction_theta_max 0.998
_diffrn_measurement_device_type 'Bruker APEX-II CCD'
_diffrn_measurement_method '\f and \w scans'
_diffrn_radiation_type MoK\a
_diffrn_radiation_wavelength 0.71073
_diffrn_reflns_av_R_equivalents 0.0296
_diffrn_reflns_av_unetI/netI 0.0122
_diffrn_reflns_Laue_measured_fraction_full 0.996
_diffrn_reflns_Laue_measured_fraction_max 0.998
_diffrn_reflns_limit_h_max 17
_diffrn_reflns_limit_h_min -17
_diffrn_reflns_limit_k_max 24
_diffrn_reflns_limit_k_min -24
_diffrn_reflns_limit_l_max 30
_diffrn_reflns_limit_l_min -30
_diffrn_reflns_number 189889
_diffrn_reflns_point_group_measured_fraction_full 0.996
_diffrn_reflns_point_group_measured_fraction_max 0.997
_diffrn_reflns_theta_full 25.242
_diffrn_reflns_theta_max 30.540
_diffrn_reflns_theta_min 2.077
_diffrn_source_current 1.0
_diffrn_source_power 0.05
_diffrn_source_voltage 50.0
_diffrn_standards_number 0
_exptl_absorpt_coefficient_mu 2.903
_exptl_absorpt_correction_T_max 1.0000
_exptl_absorpt_correction_T_min 0.3836
_exptl_absorpt_correction_type numerical
_exptl_absorpt_process_details
;
SADABS-2016/2 (Bruker,2016/2) was used for absorption correction.
wR2(int) was 0.1023 before and 0.0497 after correction.
The Ratio of minimum to maximum transmission is 0.3836.
The \l/2 correction factor is Not present.
;
_exptl_crystal_colour colourless
_exptl_crystal_colour_primary colourless
_exptl_crystal_density_diffrn 2.086
_exptl_crystal_description Block
_exptl_crystal_F_000 2608
_exptl_crystal_size_max 0.458
_exptl_crystal_size_mid 0.328
_exptl_crystal_size_min 0.246
_refine_diff_density_max 0.567
_refine_diff_density_min -0.540
_refine_diff_density_rms 0.063
_refine_ls_abs_structure_details
;
 Flack x determined using 6489 quotients [(I+)-(I-)]/[(I+)+(I-)]
 (Parsons, Flack and Wagner, Acta Cryst. B69 (2013) 249-259).
;
_refine_ls_abs_structure_Flack 0.059(4)
_refine_ls_extinction_method none
_refine_ls_goodness_of_fit_ref 1.048
_refine_ls_hydrogen_treatment mixed
_refine_ls_matrix_type full
_refine_ls_number_parameters 483
_refine_ls_number_reflns 13410
_refine_ls_number_restraints 2
_refine_ls_restrained_S_all 1.048
_refine_ls_R_factor_all 0.0180
_refine_ls_R_factor_gt 0.0174
_refine_ls_shift/su_max 0.002
_refine_ls_shift/su_mean 0.000
_refine_ls_structure_factor_coef Fsqd
_refine_ls_weighting_details 'w=1/[\s^2^(Fo^2^)+(0.0198P)^2^+6.6692P] where P=(Fo^2^+2Fc^2^)/3'
_refine_ls_weighting_scheme calc
_refine_ls_wR_factor_gt 0.0416
_refine_ls_wR_factor_ref 0.0421
_reflns_Friedel_coverage 0.997
_reflns_Friedel_fraction_full 0.995
_reflns_Friedel_fraction_max 0.996
_reflns_number_gt 13205
_reflns_number_total 13410
_reflns_threshold_expression 'I > 2\s(I)'
_cod_data_source_file d1cc03892c2.cif
_cod_data_source_block lf104
_cod_depositor_comments 'Adding full bibliography for 7128747--7128748.cif.'
_cod_database_code 7128747
_shelx_shelxl_version_number 2018/3
_shelx_space_group_comment
;
The symmetry employed for this shelxl refinement is uniquely defined
by the following loop, which should always be used as a source of
symmetry information in preference to the above space-group names.
They are only intended as comments.
;
_shelx_estimated_absorpt_t_max 0.535
_shelx_estimated_absorpt_t_min 0.350
_olex2_refinement_description
;
1. Fixed Uiso
 At 1.5 times of:
  All C(H,H,H) groups
2.a Aromatic/amide H refined with riding coordinates:
 C3(H3)
2.b Idealised Me refined as rotating group:
 C6(H6A,H6B,H6C), C7(H7A,H7B,H7C), C8(H8A,H8B,H8C), C9(H9A,H9B,H9C), C10(H10A,
 H10B,H10C), C11(H11A,H11B,H11C), C12(H12A,H12B,H12C), C13(H13A,H13B,H13C),
 C14(H14A,H14B,H14C), C15(H15A,H15B,H15C), C16(H16A,H16B,H16C), C17(H17A,H17B,
 H17C), C18(H18A,H18B,H18C)
;
_olex2_submission_special_instructions 'No special instructions were received'

loop_
_space_group_symop_operation_xyz
'x, y, z'
'x, -y, z+1/2'
'x+1/2, y+1/2, z'
'x+1/2, -y+1/2, z+1/2'

loop_
_atom_site_label
_atom_site_type_symbol
_atom_site_fract_x
_atom_site_fract_y
_atom_site_fract_z
_atom_site_U_iso_or_equiv
_atom_site_adp_type
_atom_site_occupancy
_atom_site_site_symmetry_order
_atom_site_calc_flag
_atom_site_refinement_flags_posn
_atom_site_refinement_flags_adp
_atom_site_refinement_flags_occupancy
_atom_site_disorder_assembly
_atom_site_disorder_group
Te1 Te 0.49214(2) 0.88800(2) 0.67096(2) 0.02671(5) Uani 1 1 d . . . . .
Te2 Te 0.13391(2) 0.72340(2) 0.73786(2) 0.02961(5) Uani 1 1 d . . . . .
Te3 Te 0.12404(2) 0.88087(2) 0.52698(2) 0.02478(4) Uani 1 1 d . . . . .
Te4 Te 0.29368(2) 0.59068(2) 0.55734(2) 0.01823(4) Uani 1 1 d . . . . .
Al1 Al 0.29301(8) 0.77146(5) 0.61687(4) 0.02005(17) Uani 1 1 d . . . . .
F1 F 0.5598(3) 0.9636(2) 0.71823(17) 0.0639(9) Uani 1 1 d . . . . .
F2 F 0.6096(3) 0.8940(2) 0.6191(2) 0.0646(11) Uani 1 1 d . . . . .
F3 F 0.5656(3) 0.8170(2) 0.71892(18) 0.0736(11) Uani 1 1 d . . . . .
F4 F 0.3784(3) 0.8910(2) 0.72736(18) 0.0637(11) Uani 1 1 d . . . . .
F5 F 0.4237(3) 0.96811(19) 0.6296(2) 0.0789(12) Uani 1 1 d . . . . .
F6 F 0.0147(3) 0.7123(3) 0.78972(17) 0.0699(11) Uani 1 1 d . . . . .
F7 F 0.2190(3) 0.73724(18) 0.80793(11) 0.0497(7) Uani 1 1 d . . . . .
F8 F 0.1531(3) 0.61728(15) 0.74557(13) 0.0450(6) Uani 1 1 d . . . . .
F9 F 0.0357(2) 0.7091(2) 0.67341(14) 0.0497(7) Uani 1 1 d . . . . .
F10 F 0.1033(3) 0.82909(18) 0.73734(14) 0.0575(9) Uani 1 1 d . . . . .
F11 F 0.0457(3) 0.9179(2) 0.46005(14) 0.0618(9) Uani 1 1 d . . . . .
F12 F 0.2374(3) 0.8604(2) 0.47271(13) 0.0474(6) Uani 1 1 d . . . . .
F13 F 0.1783(3) 0.98045(15) 0.53657(16) 0.0586(8) Uani 1 1 d . . . . .
F14 F 0.0049(3) 0.9070(2) 0.57428(16) 0.0571(8) Uani 1 1 d . . . . .
F15 F 0.0640(3) 0.78466(17) 0.50988(16) 0.0553(8) Uani 1 1 d . . . . .
F16 F 0.2844(2) 0.48391(12) 0.54990(13) 0.0405(6) Uani 1 1 d . . . . .
F17 F 0.4115(2) 0.58563(13) 0.50399(12) 0.0297(5) Uani 1 1 d . . . . .
F18 F 0.3879(2) 0.57579(17) 0.62344(12) 0.0400(6) Uani 1 1 d . . . . .
F19 F 0.1738(2) 0.58473(15) 0.60892(14) 0.0366(6) Uani 1 1 d . . . . .
F20 F 0.1989(2) 0.59672(16) 0.49027(11) 0.0359(5) Uani 1 1 d . . . . .
O1 O 0.4262(2) 0.81195(17) 0.62519(13) 0.0337(6) Uani 1 1 d . . . . .
O2 O 0.2534(2) 0.73296(15) 0.68804(12) 0.0242(5) Uani 1 1 d . . . . .
O3 O 0.2011(2) 0.84421(16) 0.59332(12) 0.0325(6) Uani 1 1 d . . . . .
O4 O 0.3035(3) 0.69701(14) 0.56183(12) 0.0283(5) Uani 1 1 d . . . . .
P1 P 0.74367(7) 0.52177(5) 0.35873(4) 0.02159(15) Uani 1 1 d . . . . .
Si3 Si 0.37898(7) 0.56395(6) 0.32331(4) 0.02209(16) Uani 1 1 d . . . . .
Si2 Si 0.65305(8) 0.72777(5) 0.47850(4) 0.02135(16) Uani 1 1 d . . . . .
Si1 Si 0.90691(7) 0.60161(5) 0.45059(4) 0.02249(16) Uani 1 1 d . . . . .
Si4 Si 0.59987(9) 0.42112(6) 0.27056(5) 0.0293(2) Uani 1 1 d . . . . .
C1 C 0.7606(3) 0.59343(17) 0.41258(14) 0.0196(5) Uani 1 1 d . . . . .
C2 C 0.6634(2) 0.63846(17) 0.42397(13) 0.0181(5) Uani 1 1 d . . . . .
C3 C 0.5583(2) 0.62340(17) 0.39335(12) 0.0172(5) Uani 1 1 d . . . . .
H3 H 0.499053 0.658276 0.402824 0.015(9) Uiso 1 1 calc R . . . .
C4 C 0.5330(2) 0.56070(17) 0.34954(14) 0.0189(5) Uani 1 1 d . . . . .
C5 C 0.6145(3) 0.50745(17) 0.32814(14) 0.0199(5) Uani 1 1 d . . . . .
C6 C 0.8635(3) 0.4740(2) 0.3254(2) 0.0337(8) Uani 1 1 d . . . . .
H6A H 0.850364 0.465638 0.280963 0.050 Uiso 1 1 calc R U . . .
H6B H 0.875603 0.423139 0.345853 0.050 Uiso 1 1 calc R U . . .
H6C H 0.929401 0.507231 0.331415 0.050 Uiso 1 1 calc R U . . .
C7 C 0.9687(3) 0.5007(2) 0.4582(2) 0.0347(8) Uani 1 1 d . . . . .
H7A H 1.019349 0.499231 0.494175 0.052 Uiso 1 1 calc R U . . .
H7B H 1.010173 0.487909 0.420591 0.052 Uiso 1 1 calc R U . . .
H7C H 0.909003 0.462098 0.463882 0.052 Uiso 1 1 calc R U . . .
C8 C 0.9041(3) 0.6364(2) 0.53242(17) 0.0320(7) Uani 1 1 d . . . . .
H8A H 0.861368 0.599197 0.557515 0.048 Uiso 1 1 calc R U . . .
H8B H 0.868969 0.688358 0.534091 0.048 Uiso 1 1 calc R U . . .
H8C H 0.980436 0.639841 0.548738 0.048 Uiso 1 1 calc R U . . .
C9 C 0.9901(3) 0.6654(2) 0.39806(18) 0.0297(7) Uani 1 1 d . . . . .
H9A H 0.956857 0.718023 0.396308 0.045 Uiso 1 1 calc R U . . .
H9B H 0.990533 0.642484 0.356347 0.045 Uiso 1 1 calc R U . . .
H9C H 1.066753 0.669253 0.413931 0.045 Uiso 1 1 calc R U . . .
C10 C 0.7688(3) 0.7989(2) 0.46416(18) 0.0303(7) Uani 1 1 d . . . . .
H10A H 0.762754 0.843268 0.492926 0.045 Uiso 1 1 calc R U . . .
H10B H 0.763752 0.818163 0.421374 0.045 Uiso 1 1 calc R U . . .
H10C H 0.840524 0.772429 0.470645 0.045 Uiso 1 1 calc R U . . .
C11 C 0.6422(3) 0.6929(2) 0.56044(15) 0.0274(6) Uani 1 1 d . . . . .
H11A H 0.676243 0.640751 0.564275 0.041 Uiso 1 1 calc R U . . .
H11B H 0.563524 0.689917 0.571979 0.041 Uiso 1 1 calc R U . . .
H11C H 0.681039 0.729892 0.588046 0.041 Uiso 1 1 calc R U . . .
C12 C 0.5215(3) 0.7829(2) 0.4595(2) 0.0338(8) Uani 1 1 d . . . . .
H12A H 0.457004 0.750384 0.470086 0.051 Uiso 1 1 calc R U . . .
H12B H 0.519334 0.795097 0.415083 0.051 Uiso 1 1 calc R U . . .
H12C H 0.519636 0.831850 0.483442 0.051 Uiso 1 1 calc R U . . .
C13 C 0.3167(3) 0.6593(2) 0.3492(2) 0.0336(8) Uani 1 1 d . . . . .
H13A H 0.361918 0.703111 0.333867 0.050 Uiso 1 1 calc R U . . .
H13B H 0.314969 0.660886 0.394593 0.050 Uiso 1 1 calc R U . . .
H13C H 0.240682 0.663926 0.332556 0.050 Uiso 1 1 calc R U . . .
C14 C 0.3663(3) 0.5641(3) 0.23692(17) 0.0317(7) Uani 1 1 d . . . . .
H14A H 0.291946 0.545601 0.224655 0.048 Uiso 1 1 calc R U . . .
H14B H 0.422768 0.529039 0.219445 0.048 Uiso 1 1 calc R U . . .
H14C H 0.377612 0.617584 0.221305 0.048 Uiso 1 1 calc R U . . .
C15 C 0.3003(3) 0.4837(2) 0.36345(18) 0.0344(8) Uani 1 1 d . . . . .
H15A H 0.246804 0.459965 0.334324 0.052 Uiso 1 1 calc R U . . .
H15B H 0.260285 0.505767 0.398836 0.052 Uiso 1 1 calc R U . . .
H15C H 0.352627 0.443393 0.378171 0.052 Uiso 1 1 calc R U . . .
C16 C 0.6398(4) 0.4601(3) 0.19370(19) 0.0425(10) Uani 1 1 d . . . . .
H16A H 0.594998 0.506825 0.184061 0.064 Uiso 1 1 calc R U . . .
H16B H 0.626470 0.419816 0.161938 0.064 Uiso 1 1 calc R U . . .
H16C H 0.718902 0.474257 0.194411 0.064 Uiso 1 1 calc R U . . .
C17 C 0.6928(5) 0.3382(3) 0.2967(3) 0.0593(16) Uani 1 1 d . . . . .
H17A H 0.767080 0.345046 0.278964 0.089 Uiso 1 1 calc R U . . .
H17B H 0.661264 0.288016 0.282614 0.089 Uiso 1 1 calc R U . . .
H17C H 0.698624 0.338278 0.342064 0.089 Uiso 1 1 calc R U . . .
C18 C 0.4599(4) 0.3738(2) 0.2694(2) 0.0419(10) Uani 1 1 d . . . . .
H18A H 0.444714 0.351218 0.310327 0.063 Uiso 1 1 calc R U . . .
H18B H 0.458278 0.332007 0.238112 0.063 Uiso 1 1 calc R U . . .
H18C H 0.403022 0.413244 0.259282 0.063 Uiso 1 1 calc R U . . .

loop_
_atom_site_aniso_label
_atom_site_aniso_U_11
_atom_site_aniso_U_22
_atom_site_aniso_U_33
_atom_site_aniso_U_23
_atom_site_aniso_U_13
_atom_site_aniso_U_12
Te1 0.02565(10) 0.02164(9) 0.03278(11) 0.00024(8) -0.00191(8) -0.00503(8)
Te2 0.03387(11) 0.03394(11) 0.02117(9) -0.00465(8) 0.00754(8) 0.00739(9)
Te3 0.02512(9) 0.02441(9) 0.02473(9) 0.00546(8) -0.00318(7) -0.00053(8)
Te4 0.01809(8) 0.01911(8) 0.01752(8) -0.00225(7) 0.00140(6) -0.00040(7)
Al1 0.0228(4) 0.0183(4) 0.0190(4) -0.0016(3) -0.0002(3) 0.0009(3)
F1 0.0529(17) 0.0580(19) 0.081(2) -0.0311(17) -0.0006(16) -0.0295(15)
F2 0.0491(19) 0.059(2) 0.086(3) -0.0182(17) 0.0325(18) -0.0289(15)
F3 0.078(2) 0.0520(18) 0.090(3) 0.0268(18) -0.049(2) -0.0040(16)
F4 0.060(2) 0.072(2) 0.060(2) -0.0385(16) 0.0262(16) -0.0321(16)
F5 0.083(3) 0.0322(15) 0.121(3) 0.0254(18) -0.024(2) 0.0101(16)
F6 0.055(2) 0.106(3) 0.0496(19) -0.0016(18) 0.0339(16) 0.0132(19)
F7 0.073(2) 0.0565(16) 0.0197(11) -0.0083(11) -0.0044(11) 0.0079(14)
F8 0.0635(18) 0.0307(12) 0.0409(14) 0.0046(10) 0.0138(12) -0.0053(11)
F9 0.0282(12) 0.078(2) 0.0428(15) -0.0111(14) -0.0040(10) 0.0038(13)
F10 0.082(2) 0.0434(15) 0.0476(15) -0.0111(13) 0.0078(15) 0.0343(15)
F11 0.065(2) 0.080(2) 0.0399(15) 0.0195(15) -0.0164(14) 0.0209(17)
F12 0.0424(15) 0.0639(18) 0.0361(14) 0.0019(13) 0.0101(11) 0.0027(14)
F13 0.086(2) 0.0234(11) 0.066(2) 0.0083(12) -0.0061(17) -0.0114(13)
F14 0.0396(15) 0.079(2) 0.0525(18) 0.0077(17) 0.0105(13) 0.0219(16)
F15 0.0557(17) 0.0464(16) 0.0637(18) -0.0037(14) -0.0153(14) -0.0267(13)
F16 0.0521(15) 0.0193(9) 0.0503(15) -0.0056(10) 0.0156(12) -0.0035(10)
F17 0.0235(11) 0.0335(11) 0.0323(12) -0.0039(8) 0.0113(9) -0.0005(8)
F18 0.0409(13) 0.0509(14) 0.0280(12) 0.0085(10) -0.0123(10) 0.0055(11)
F19 0.0337(13) 0.0402(13) 0.0364(14) -0.0080(10) 0.0188(11) -0.0079(10)
F20 0.0282(11) 0.0509(15) 0.0285(11) -0.0098(10) -0.0108(9) 0.0014(10)
O1 0.0290(12) 0.0370(14) 0.0351(14) -0.0122(11) 0.0037(10) -0.0079(11)
O2 0.0253(12) 0.0273(11) 0.0199(11) 0.0010(9) 0.0017(9) 0.0029(9)
O3 0.0419(15) 0.0280(12) 0.0274(12) -0.0009(10) -0.0102(11) 0.0114(11)
O4 0.0435(14) 0.0191(10) 0.0225(11) -0.0031(9) 0.0052(10) -0.0012(10)
P1 0.0215(3) 0.0194(3) 0.0237(4) -0.0020(3) -0.0036(3) 0.0005(3)
Si3 0.0172(4) 0.0258(4) 0.0233(4) 0.0030(3) -0.0008(3) -0.0019(3)
Si2 0.0264(4) 0.0160(3) 0.0216(4) 0.0004(3) 0.0018(3) 0.0008(3)
Si1 0.0187(4) 0.0198(4) 0.0289(4) 0.0015(3) -0.0029(3) -0.0019(3)
Si4 0.0313(5) 0.0224(4) 0.0340(5) -0.0084(4) -0.0093(4) 0.0049(4)
C1 0.0229(13) 0.0159(12) 0.0198(13) 0.0008(10) -0.0008(10) -0.0029(10)
C2 0.0208(13) 0.0155(11) 0.0179(12) 0.0029(9) -0.0010(10) -0.0012(10)
C3 0.0193(12) 0.0207(12) 0.0117(11) 0.0058(9) -0.0004(9) -0.0087(10)
C4 0.0201(13) 0.0170(12) 0.0194(12) 0.0030(10) -0.0013(10) -0.0031(10)
C5 0.0224(13) 0.0185(12) 0.0188(12) 0.0029(10) -0.0051(10) -0.0015(10)
C6 0.0287(17) 0.0318(18) 0.040(2) -0.0071(15) 0.0003(15) 0.0061(14)
C7 0.0295(17) 0.0260(16) 0.048(2) 0.0014(15) -0.0113(15) 0.0026(14)
C8 0.0296(17) 0.0403(19) 0.0258(16) 0.0044(14) -0.0090(13) -0.0029(14)
C9 0.0248(15) 0.0335(18) 0.0308(16) 0.0003(14) 0.0000(13) -0.0077(13)
C10 0.0389(18) 0.0178(14) 0.0343(17) -0.0017(12) 0.0024(14) -0.0082(13)
C11 0.0321(16) 0.0292(16) 0.0210(14) -0.0014(12) 0.0043(12) 0.0000(13)
C12 0.0388(19) 0.0247(16) 0.0378(19) -0.0008(14) 0.0004(15) 0.0085(14)
C13 0.0240(16) 0.0328(18) 0.044(2) 0.0033(15) 0.0021(14) 0.0045(14)
C14 0.0240(15) 0.045(2) 0.0257(15) 0.0033(14) -0.0074(12) 0.0024(14)
C15 0.0346(18) 0.0374(19) 0.0314(17) -0.0001(14) 0.0062(14) -0.0179(16)
C16 0.038(2) 0.061(3) 0.0282(18) -0.0154(18) 0.0018(15) -0.0061(19)
C17 0.057(3) 0.028(2) 0.092(4) -0.017(2) -0.038(3) 0.012(2)
C18 0.044(2) 0.0264(17) 0.055(3) -0.0067(17) -0.0099(19) -0.0092(16)

loop_
_atom_type_symbol
_atom_type_description
_atom_type_scat_dispersion_real
_atom_type_scat_dispersion_imag
_atom_type_scat_source
C C 0.0033 0.0016 'International Tables Vol C Tables 4.2.6.8 and 6.1.1.4'
H H 0.0000 0.0000 'International Tables Vol C Tables 4.2.6.8 and 6.1.1.4'
Al Al 0.0645 0.0514 'International Tables Vol C Tables 4.2.6.8 and 6.1.1.4'
F F 0.0171 0.0103 'International Tables Vol C Tables 4.2.6.8 and 6.1.1.4'
O O 0.0106 0.0060 'International Tables Vol C Tables 4.2.6.8 and 6.1.1.4'
P P 0.1023 0.0942 'International Tables Vol C Tables 4.2.6.8 and 6.1.1.4'
Si Si 0.0817 0.0704 'International Tables Vol C Tables 4.2.6.8 and 6.1.1.4'
Te Te -0.5308 1.6751 'International Tables Vol C Tables 4.2.6.8 and 6.1.1.4'

loop_
_exptl_crystal_face_index_h
_exptl_crystal_face_index_k
_exptl_crystal_face_index_l
_exptl_crystal_face_perp_dist
-6.00 -8.00 7.00 0.1230
0.00 -8.00 1.00 0.1980
5.00 6.00 -6.00 0.0910
3.00 7.00 -4.00 0.0910
-2.00 1.00 2.00 0.1720
-2.00 -1.00 -8.00 0.1580
-5.00 6.00 -8.00 0.1170
1.00 0.00 7.00 0.1500
3.00 -6.00 -2.00 0.1980
-2.00 -4.00 7.00 0.1350
7.00 4.00 -3.00 0.0770

loop_
_geom_angle_atom_site_label_1
_geom_angle_atom_site_label_2
_geom_angle_atom_site_label_3
_geom_angle
_geom_angle_site_symmetry_1
_geom_angle_site_symmetry_3
_geom_angle_publ_flag
F1 Te1 F4 86.59(14) . . ?
F2 Te1 F1 87.70(16) . . ?
F2 Te1 F3 90.7(2) . . ?
F2 Te1 F4 174.18(14) . . ?
F2 Te1 F5 90.3(2) . . ?
F3 Te1 F1 86.54(18) . . ?
F3 Te1 F4 90.1(2) . . ?
F3 Te1 F5 173.12(19) . . ?
F5 Te1 F1 86.70(18) . . ?
F5 Te1 F4 88.2(2) . . ?
O1 Te1 F1 178.98(17) . . ?
O1 Te1 F2 92.48(14) . . ?
O1 Te1 F3 92.45(15) . . ?
O1 Te1 F4 93.24(13) . . ?
O1 Te1 F5 94.30(17) . . ?
F7 Te2 F6 86.70(17) . . ?
F7 Te2 F10 89.39(15) . . ?
F8 Te2 F6 86.64(16) . . ?
F8 Te2 F7 89.03(14) . . ?
F8 Te2 F9 91.03(15) . . ?
F8 Te2 F10 173.47(14) . . ?
F9 Te2 F6 87.04(17) . . ?
F9 Te2 F7 173.73(14) . . ?
F9 Te2 F10 89.85(15) . . ?
F10 Te2 F6 86.95(17) . . ?
O2 Te2 F6 178.63(17) . . ?
O2 Te2 F7 92.25(13) . . ?
O2 Te2 F8 92.46(12) . . ?
O2 Te2 F9 94.01(12) . . ?
O2 Te2 F10 93.93(13) . . ?
F11 Te3 F12 86.63(15) . . ?
F13 Te3 F11 87.13(17) . . ?
F13 Te3 F12 88.97(16) . . ?
F14 Te3 F11 87.55(15) . . ?
F14 Te3 F12 174.06(15) . . ?
F14 Te3 F13 89.51(18) . . ?
F14 Te3 F15 91.20(17) . . ?
F15 Te3 F11 87.14(16) . . ?
F15 Te3 F12 89.74(16) . . ?
F15 Te3 F13 174.19(15) . . ?
O3 Te3 F11 179.80(17) . . ?
O3 Te3 F12 93.55(13) . . ?
O3 Te3 F13 92.93(14) . . ?
O3 Te3 F14 92.26(14) . . ?
O3 Te3 F15 92.80(14) . . ?
F16 Te4 F17 86.86(11) . . ?
F16 Te4 F18 88.15(13) . . ?
F16 Te4 F19 87.17(12) . . ?
F16 Te4 F20 87.10(13) . . ?
F18 Te4 F17 90.42(13) . . ?
F18 Te4 F19 90.15(14) . . ?
F18 Te4 F20 175.24(13) . . ?
F19 Te4 F17 173.98(10) . . ?
F19 Te4 F20 89.83(13) . . ?
F20 Te4 F17 89.11(12) . . ?
O4 Te4 F16 178.01(13) . . ?
O4 Te4 F17 91.72(12) . . ?
O4 Te4 F18 93.27(13) . . ?
O4 Te4 F19 94.23(12) . . ?
O4 Te4 F20 91.48(12) . . ?
O2 Al1 O1 108.41(14) . . ?
O2 Al1 O4 110.50(13) . . ?
O3 Al1 O1 109.18(16) . . ?
O3 Al1 O2 110.40(14) . . ?
O3 Al1 O4 111.73(14) . . ?
O4 Al1 O1 106.48(14) . . ?
Al1 O1 Te1 137.21(16) . . ?
Al1 O2 Te2 141.62(16) . . ?
Al1 O3 Te3 143.03(17) . . ?
Al1 O4 Te4 139.11(16) . . ?
C1 P1 C5 118.20(16) . . ?
C1 P1 C6 120.36(17) . . ?
C5 P1 C6 120.60(17) . . ?
C13 Si3 C4 108.78(16) . . ?
C13 Si3 C15 106.74(19) . . ?
C14 Si3 C4 111.12(15) . . ?
C14 Si3 C13 105.51(19) . . ?
C14 Si3 C15 115.12(18) . . ?
C15 Si3 C4 109.25(17) . . ?
C10 Si2 C2 110.86(15) . . ?
C10 Si2 C12 105.43(19) . . ?
C11 Si2 C2 109.45(15) . . ?
C11 Si2 C10 114.86(17) . . ?
C11 Si2 C12 107.30(18) . . ?
C12 Si2 C2 108.64(16) . . ?
C7 Si1 C1 109.14(15) . . ?
C8 Si1 C1 113.50(16) . . ?
C8 Si1 C7 102.61(19) . . ?
C8 Si1 C9 113.94(18) . . ?
C9 Si1 C1 105.91(15) . . ?
C9 Si1 C7 111.79(19) . . ?
C16 Si4 C5 106.31(18) . . ?
C16 Si4 C17 112.2(3) . . ?
C16 Si4 C18 112.6(2) . . ?
C17 Si4 C5 109.14(19) . . ?
C18 Si4 C5 114.41(18) . . ?
C18 Si4 C17 102.3(2) . . ?
P1 C1 Si1 116.34(17) . . ?
C2 C1 P1 114.4(2) . . ?
C2 C1 Si1 129.2(2) . . ?
C1 C2 Si2 126.1(2) . . ?
C1 C2 C3 122.9(3) . . ?
C3 C2 Si2 111.0(2) . . ?
C2 C3 H3 116.4 . . ?
C2 C3 C4 127.2(3) . . ?
C4 C3 H3 116.4 . . ?
C3 C4 Si3 111.3(2) . . ?
C5 C4 Si3 126.0(2) . . ?
C5 C4 C3 122.7(3) . . ?
P1 C5 Si4 115.87(18) . . ?
C4 C5 P1 114.5(2) . . ?
C4 C5 Si4 129.7(2) . . ?
P1 C6 H6A 109.5 . . ?
P1 C6 H6B 109.5 . . ?
P1 C6 H6C 109.5 . . ?
H6A C6 H6B 109.5 . . ?
H6A C6 H6C 109.5 . . ?
H6B C6 H6C 109.5 . . ?
Si1 C7 H7A 109.5 . . ?
Si1 C7 H7B 109.5 . . ?
Si1 C7 H7C 109.5 . . ?
H7A C7 H7B 109.5 . . ?
H7A C7 H7C 109.5 . . ?
H7B C7 H7C 109.5 . . ?
Si1 C8 H8A 109.5 . . ?
Si1 C8 H8B 109.5 . . ?
Si1 C8 H8C 109.5 . . ?
H8A C8 H8B 109.5 . . ?
H8A C8 H8C 109.5 . . ?
H8B C8 H8C 109.5 . . ?
Si1 C9 H9A 109.5 . . ?
Si1 C9 H9B 109.5 . . ?
Si1 C9 H9C 109.5 . . ?
H9A C9 H9B 109.5 . . ?
H9A C9 H9C 109.5 . . ?
H9B C9 H9C 109.5 . . ?
Si2 C10 H10A 109.5 . . ?
Si2 C10 H10B 109.5 . . ?
Si2 C10 H10C 109.5 . . ?
H10A C10 H10B 109.5 . . ?
H10A C10 H10C 109.5 . . ?
H10B C10 H10C 109.5 . . ?
Si2 C11 H11A 109.5 . . ?
Si2 C11 H11B 109.5 . . ?
Si2 C11 H11C 109.5 . . ?
H11A C11 H11B 109.5 . . ?
H11A C11 H11C 109.5 . . ?
H11B C11 H11C 109.5 . . ?
Si2 C12 H12A 109.5 . . ?
Si2 C12 H12B 109.5 . . ?
Si2 C12 H12C 109.5 . . ?
H12A C12 H12B 109.5 . . ?
H12A C12 H12C 109.5 . . ?
H12B C12 H12C 109.5 . . ?
Si3 C13 H13A 109.5 . . ?
Si3 C13 H13B 109.5 . . ?
Si3 C13 H13C 109.5 . . ?
H13A C13 H13B 109.5 . . ?
H13A C13 H13C 109.5 . . ?
H13B C13 H13C 109.5 . . ?
Si3 C14 H14A 109.5 . . ?
Si3 C14 H14B 109.5 . . ?
Si3 C14 H14C 109.5 . . ?
H14A C14 H14B 109.5 . . ?
H14A C14 H14C 109.5 . . ?
H14B C14 H14C 109.5 . . ?
Si3 C15 H15A 109.5 . . ?
Si3 C15 H15B 109.5 . . ?
Si3 C15 H15C 109.5 . . ?
H15A C15 H15B 109.5 . . ?
H15A C15 H15C 109.5 . . ?
H15B C15 H15C 109.5 . . ?
Si4 C16 H16A 109.5 . . ?
Si4 C16 H16B 109.5 . . ?
Si4 C16 H16C 109.5 . . ?
H16A C16 H16B 109.5 . . ?
H16A C16 H16C 109.5 . . ?
H16B C16 H16C 109.5 . . ?
Si4 C17 H17A 109.5 . . ?
Si4 C17 H17B 109.5 . . ?
Si4 C17 H17C 109.5 . . ?
H17A C17 H17B 109.5 . . ?
H17A C17 H17C 109.5 . . ?
H17B C17 H17C 109.5 . . ?
Si4 C18 H18A 109.5 . . ?
Si4 C18 H18B 109.5 . . ?
Si4 C18 H18C 109.5 . . ?
H18A C18 H18B 109.5 . . ?
H18A C18 H18C 109.5 . . ?
H18B C18 H18C 109.5 . . ?

loop_
_geom_bond_atom_site_label_1
_geom_bond_atom_site_label_2
_geom_bond_distance
_geom_bond_site_symmetry_2
_geom_bond_publ_flag
Te1 F1 1.825(3) . ?
Te1 F2 1.810(3) . ?
Te1 F3 1.812(3) . ?
Te1 F4 1.838(3) . ?
Te1 F5 1.819(3) . ?
Te1 O1 1.804(3) . ?
Te2 F6 1.834(3) . ?
Te2 F7 1.830(3) . ?
Te2 F8 1.826(3) . ?
Te2 F9 1.829(3) . ?
Te2 F10 1.834(3) . ?
Te2 O2 1.808(3) . ?
Te3 F11 1.826(3) . ?
Te3 F12 1.837(3) . ?
Te3 F13 1.825(3) . ?
Te3 F14 1.819(3) . ?
Te3 F15 1.823(3) . ?
Te3 O3 1.806(2) . ?
Te4 F16 1.825(2) . ?
Te4 F17 1.834(2) . ?
Te4 F18 1.827(2) . ?
Te4 F19 1.830(3) . ?
Te4 F20 1.833(2) . ?
Te4 O4 1.814(2) . ?
Al1 O1 1.748(3) . ?
Al1 O2 1.739(3) . ?
Al1 O3 1.730(3) . ?
Al1 O4 1.740(3) . ?
P1 C1 1.693(3) . ?
P1 C5 1.696(3) . ?
P1 C6 1.807(4) . ?
Si3 C4 1.928(3) . ?
Si3 C13 1.872(4) . ?
Si3 C14 1.867(4) . ?
Si3 C15 1.876(4) . ?
Si2 C2 1.925(3) . ?
Si2 C10 1.869(4) . ?
Si2 C11 1.869(3) . ?
Si2 C12 1.877(4) . ?
Si1 C1 1.935(3) . ?
Si1 C7 1.876(4) . ?
Si1 C8 1.861(4) . ?
Si1 C9 1.865(4) . ?
Si4 C5 1.929(3) . ?
Si4 C16 1.852(5) . ?
Si4 C17 1.881(5) . ?
Si4 C18 1.863(4) . ?
C1 C2 1.419(4) . ?
C2 C3 1.440(4) . ?
C3 H3 0.9500 . ?
C3 C4 1.454(4) . ?
C4 C5 1.414(4) . ?
C6 H6A 0.9800 . ?
C6 H6B 0.9800 . ?
C6 H6C 0.9800 . ?
C7 H7A 0.9800 . ?
C7 H7B 0.9800 . ?
C7 H7C 0.9800 . ?
C8 H8A 0.9800 . ?
C8 H8B 0.9800 . ?
C8 H8C 0.9800 . ?
C9 H9A 0.9800 . ?
C9 H9B 0.9800 . ?
C9 H9C 0.9800 . ?
C10 H10A 0.9800 . ?
C10 H10B 0.9800 . ?
C10 H10C 0.9800 . ?
C11 H11A 0.9800 . ?
C11 H11B 0.9800 . ?
C11 H11C 0.9800 . ?
C12 H12A 0.9800 . ?
C12 H12B 0.9800 . ?
C12 H12C 0.9800 . ?
C13 H13A 0.9800 . ?
C13 H13B 0.9800 . ?
C13 H13C 0.9800 . ?
C14 H14A 0.9800 . ?
C14 H14B 0.9800 . ?
C14 H14C 0.9800 . ?
C15 H15A 0.9800 . ?
C15 H15B 0.9800 . ?
C15 H15C 0.9800 . ?
C16 H16A 0.9800 . ?
C16 H16B 0.9800 . ?
C16 H16C 0.9800 . ?
C17 H17A 0.9800 . ?
C17 H17B 0.9800 . ?
C17 H17C 0.9800 . ?
C18 H18A 0.9800 . ?
C18 H18B 0.9800 . ?
C18 H18C 0.9800 . ?

loop_
_geom_torsion_atom_site_label_1
_geom_torsion_atom_site_label_2
_geom_torsion_atom_site_label_3
_geom_torsion_atom_site_label_4
_geom_torsion
_geom_torsion_site_symmetry_1
_geom_torsion_site_symmetry_2
_geom_torsion_site_symmetry_3
_geom_torsion_site_symmetry_4
_geom_torsion_publ_flag
F2 Te1 O1 Al1 -161.7(3) . . . . ?
F3 Te1 O1 Al1 107.5(3) . . . . ?
F4 Te1 O1 Al1 17.3(3) . . . . ?
F5 Te1 O1 Al1 -71.2(3) . . . . ?
F7 Te2 O2 Al1 -142.7(3) . . . . ?
F8 Te2 O2 Al1 128.2(3) . . . . ?
F9 Te2 O2 Al1 36.9(3) . . . . ?
F10 Te2 O2 Al1 -53.2(3) . . . . ?
F12 Te3 O3 Al1 -38.1(3) . . . . ?
F13 Te3 O3 Al1 -127.2(3) . . . . ?
F14 Te3 O3 Al1 143.2(3) . . . . ?
F15 Te3 O3 Al1 51.9(3) . . . . ?
F17 Te4 O4 Al1 -139.9(3) . . . . ?
F18 Te4 O4 Al1 -49.4(3) . . . . ?
F19 Te4 O4 Al1 41.0(3) . . . . ?
F20 Te4 O4 Al1 130.9(3) . . . . ?
O1 Al1 O2 Te2 140.9(2) . . . . ?
O1 Al1 O3 Te3 104.6(3) . . . . ?
O1 Al1 O4 Te4 112.7(3) . . . . ?
O2 Al1 O1 Te1 -60.0(3) . . . . ?
O2 Al1 O3 Te3 -136.3(3) . . . . ?
O2 Al1 O4 Te4 -4.8(3) . . . . ?
O3 Al1 O1 Te1 60.3(3) . . . . ?
O3 Al1 O2 Te2 21.3(3) . . . . ?
O3 Al1 O4 Te4 -128.2(3) . . . . ?
O4 Al1 O1 Te1 -178.9(2) . . . . ?
O4 Al1 O2 Te2 -102.8(3) . . . . ?
O4 Al1 O3 Te3 -12.9(4) . . . . ?
P1 C1 C2 Si2 -176.55(16) . . . . ?
P1 C1 C2 C3 1.4(4) . . . . ?
Si3 C4 C5 P1 178.20(16) . . . . ?
Si3 C4 C5 Si4 -2.6(4) . . . . ?
Si2 C2 C3 C4 -179.2(2) . . . . ?
Si1 C1 C2 Si2 4.5(4) . . . . ?
Si1 C1 C2 C3 -177.6(2) . . . . ?
C1 P1 C5 Si4 -176.69(15) . . . . ?
C1 P1 C5 C4 2.6(3) . . . . ?
C1 C2 C3 C4 2.6(4) . . . . ?
C2 C3 C4 Si3 178.4(2) . . . . ?
C2 C3 C4 C5 -4.0(5) . . . . ?
C3 C4 C5 P1 1.0(4) . . . . ?
C3 C4 C5 Si4 -179.8(2) . . . . ?
C5 P1 C1 Si1 175.29(15) . . . . ?
C5 P1 C1 C2 -3.8(3) . . . . ?
C6 P1 C1 Si1 -15.2(3) . . . . ?
C6 P1 C1 C2 165.8(2) . . . . ?
C6 P1 C5 Si4 13.8(3) . . . . ?
C6 P1 C5 C4 -166.9(2) . . . . ?
